data_1570806
loop_
_publ_author_name
'Lv, Youming'
'Ye, Hebo'
'You, Lei'

_publ_section_title
;
 Multiple control of azoquinoline based molecular photoswitches.
;
_journal_issue 9
_journal_name_full 'Chemical science'
_journal_page_first 3290
_journal_page_last 3299
_journal_paper_doi 10.1039/d3sc05879d
_journal_volume 15
_journal_year 2024
_chemical_formula_moiety 'C34 H22 N6 O7 Zn, H2 O'
_chemical_formula_sum 'C34 H24 N6 O8 Zn'
_chemical_formula_weight 709.96
_space_group_crystal_system triclinic
_space_group_IT_number 2
_space_group_name_Hall '-P 1'
_space_group_name_H-M_alt 'P -1'
_atom_sites_solution_hydrogens mixed
_audit_creation_date 2023-09-26
_audit_creation_method
;
Olex2 1.5
(compiled 2022.04.07 svn.rca3783a0 for OlexSys, GUI svn.r6498)
;
_audit_update_record
;
2023-11-02 deposited with the CCDC.	2024-01-18 downloaded from the CCDC.
;
_cell_angle_alpha 80.434(3)
_cell_angle_beta 78.161(3)
_cell_angle_gamma 81.361(3)
_cell_formula_units_Z 2
_cell_length_a 7.4257(2)
_cell_length_b 13.6826(4)
_cell_length_c 15.0095(5)
_cell_measurement_reflns_used 11234
_cell_measurement_temperature 100.00(10)
_cell_measurement_theta_max 60.0770
_cell_measurement_theta_min 2.6260
_cell_volume 1461.12(8)
_computing_cell_refinement 'CrysAlisPro 1.171.41.93a (Rigaku OD, 2020)'
_computing_data_collection 'CrysAlisPro 1.171.41.93a (Rigaku OD, 2020)'
_computing_data_reduction 'CrysAlisPro 1.171.41.93a (Rigaku OD, 2020)'
_computing_molecular_graphics 'Olex2 1.5 (Dolomanov et al., 2009)'
_computing_publication_material 'Olex2 1.5 (Dolomanov et al., 2009)'
_computing_structure_refinement 'ShelXL (Sheldrick, 2015)'
_computing_structure_solution 'SHELXT 2014/5 (Sheldrick, 2014)'
_diffrn_ambient_environment N~2~
_diffrn_ambient_temperature 100.00(10)
_diffrn_detector 'Hybrid Pixel Array Detector'
_diffrn_detector_area_resol_mean 10.0000
_diffrn_detector_type HyPix
_diffrn_measured_fraction_theta_full 1.000
_diffrn_measured_fraction_theta_max 0.973
_diffrn_measurement_details
;
List of Runs (angles in degrees, time in seconds):

  # Type    Start    End  Width  t~exp~   \w     \q     \k     \f   Frames
#--------------------------------------------------------------------------
  1  \w     31.00  83.00   0.50    0.10    --   76.11 -77.00-150.00  104
  2  \w     18.00  49.00   0.50    0.10    --   76.11 -69.00  -1.00   62
  3  \w     67.00 102.00   0.50    0.10    --   76.11 -69.00  -1.00   70
  4  \w      4.00  96.00   0.50    0.10    --   76.11 -57.00-150.00  184
  5  \w     87.00 143.00   0.50    0.10    --   76.11 125.00  60.00  112
  6  \w     70.00 144.00   0.50    0.10    --   76.11  69.00 131.00  148
  7  \w      2.00  69.00   0.50    0.10    --   76.11 -38.00  30.00  134
  8  \w      1.00  54.00   0.50    0.10    --   76.11 -38.00   0.00  106
  9  \w     23.00  51.00   0.50    0.10    --   76.11-125.00-120.00   56
 10  \w     61.00  86.00   0.50    0.10    --   76.11-125.00-120.00   50
 11  \w      3.00  91.00   0.50    0.10    --   76.11 -99.00-150.00  176
 12  \w     22.00 112.00   0.50    0.10    --   76.11-125.00   0.00  180
 13  \w      1.00  62.00   0.50    0.05    --   -0.94  69.00 131.00  122
 14  \w    -45.00 -11.00   0.50    0.10    --  -77.99  69.00 131.00   68
 15  \w   -100.00 -73.00   0.50    0.10    --  -77.99  69.00 131.00   54
 16  \w    -48.00 -20.00   0.50    0.10    --  -77.99  38.00 -90.00   56
 17  \w    -47.00 -22.00   0.50    0.10    --  -77.99 125.00 -30.00   50
 18  \w   -105.00 -56.00   0.50    0.10    --  -77.99 125.00 -30.00   98
 19  \w   -106.00 -49.00   0.50    0.10    --  -77.99 125.00 120.00  114
 20  \w      4.00  37.00   0.50    0.05    --   -0.94 -99.00-150.00   66
 21  \w     -5.00  39.00   0.50    0.05    --   -0.94 -99.00  30.00   88
 22  \w    -70.00  -6.00   0.50    0.05    --   -0.94 -69.00  -1.00  128
 23  \w   -132.00 -92.00   0.50    0.10    --  -77.99 -99.00 120.00   80
 24  \w   -142.00 -52.00   0.50    0.10    --  -77.99 -69.00  -1.00  180
 25  \w   -152.00 -80.00   0.50    0.10    --  -77.99-125.00 -30.00  144
;
_diffrn_measurement_device 'four-circle diffractometer'
_diffrn_measurement_device_type 'ROD, Synergy Custom system, HyPix'
_diffrn_measurement_method '\w scans'
_diffrn_orient_matrix_type 'CrysAlisPro convention (1999,Acta A55,543-557)'
_diffrn_orient_matrix_UB_11 -0.1107642000
_diffrn_orient_matrix_UB_12 0.0799207000
_diffrn_orient_matrix_UB_13 -0.0300216000
_diffrn_orient_matrix_UB_21 -0.0292460000
_diffrn_orient_matrix_UB_22 -0.0483616000
_diffrn_orient_matrix_UB_23 -0.0653508000
_diffrn_orient_matrix_UB_31 -0.1460443000
_diffrn_orient_matrix_UB_32 -0.0356422000
_diffrn_orient_matrix_UB_33 0.0574846000
_diffrn_radiation_monochromator mirror
_diffrn_radiation_probe x-ray
_diffrn_radiation_type GaK\a
_diffrn_radiation_wavelength 1.3405
_diffrn_reflns_av_R_equivalents 0.0379
_diffrn_reflns_av_unetI/netI 0.0444
_diffrn_reflns_Laue_measured_fraction_full 1.000
_diffrn_reflns_Laue_measured_fraction_max 0.973
_diffrn_reflns_limit_h_max 9
_diffrn_reflns_limit_h_min -9
_diffrn_reflns_limit_k_max 17
_diffrn_reflns_limit_k_min -17
_diffrn_reflns_limit_l_max 19
_diffrn_reflns_limit_l_min -18
_diffrn_reflns_number 18249
_diffrn_reflns_point_group_measured_fraction_full 1.000
_diffrn_reflns_point_group_measured_fraction_max 0.973
_diffrn_reflns_theta_full 53.543
_diffrn_reflns_theta_max 60.278
_diffrn_reflns_theta_min 2.641
_diffrn_source 'micro-focus metaljet'
_exptl_absorpt_coefficient_mu 1.143
_exptl_absorpt_correction_T_max 1.00000
_exptl_absorpt_correction_T_min 0.80537
_exptl_absorpt_correction_type multi-scan
_exptl_absorpt_process_details
;
CrysAlisPro 1.171.41.93a (Rigaku Oxford Diffraction, 2020)
Empirical absorption correction using spherical harmonics,
implemented in SCALE3 ABSPACK scaling algorithm.
;
_exptl_crystal_colour red
_exptl_crystal_density_diffrn 1.614
_exptl_crystal_description layer
_exptl_crystal_F_000 728
_refine_diff_density_max 0.512
_refine_diff_density_min -1.328
_refine_diff_density_rms 0.089
_refine_ls_extinction_method none
_refine_ls_goodness_of_fit_ref 1.064
_refine_ls_hydrogen_treatment mixed
_refine_ls_matrix_type full
_refine_ls_number_parameters 446
_refine_ls_number_reflns 6485
_refine_ls_number_restraints 4
_refine_ls_restrained_S_all 1.064
_refine_ls_R_factor_all 0.0567
_refine_ls_R_factor_gt 0.0482
_refine_ls_shift/su_max 0.001
_refine_ls_shift/su_mean 0.000
_refine_ls_structure_factor_coef Fsqd
_refine_ls_weighting_details 'w=1/[\s^2^(Fo^2^)+(0.0871P)^2^+1.0321P] where P=(Fo^2^+2Fc^2^)/3'
_refine_ls_weighting_scheme calc
_refine_ls_wR_factor_gt 0.1419
_refine_ls_wR_factor_ref 0.1481
_reflns_Friedel_coverage 0.000
_reflns_number_gt 5521
_reflns_number_total 6485
_reflns_threshold_expression 'I > 2\s(I)'
_cod_data_source_file d3sc05879d2.cif
_cod_data_source_block E-1-Zn2
_cod_depositor_comments 'Adding full bibliography for 1570804--1570808.cif.'
_cod_database_code 1570806
_shelx_shelxl_version_number 2018/3
_chemical_oxdiff_formula 'C H O N Zn'
_shelx_space_group_comment
;
The symmetry employed for this shelxl refinement is uniquely defined
by the following loop, which should always be used as a source of
symmetry information in preference to the above space-group names.
They are only intended as comments.
;
_diffrn_oxdiff_digest_frames
;
01bb958acd45977a77136a45695070bba6026309d3f
;
_reflns_odcompleteness_completeness 99.93
_reflns_odcompleteness_iscentric 1
_reflns_odcompleteness_theta 56.82
_olex2_refinement_description
;
1. Restrained distances
 O25-H25A = O25-H25B
 0.87 with sigma of 0.02
 H25A-H25B
 1.38 with sigma of 0.04
 Zn1-H25A \\sim Zn1-H25B
 with sigma of 0.02
2.a Free rotating group:
 O1(H1A,H1B)
2.b Aromatic/amide H refined with riding coordinates:
 C40(H40), C17(H17), C23(H23), C41(H41), C8(H8), C39(H39), C15(H15), C4(H4),
 C6(H6), C35(H35), C16(H16), C33(H33), C29(H29), C31(H31), C10(H10), C30(H30),
 C34(H34), C47(H47), C5(H5), C9(H9)
;
_olex2_submission_special_instructions 'No special instructions were received'
_oxdiff_exptl_absorpt_empirical_details
;
Empirical correction (ABSPACK) includes:
- Absorption correction using spherical harmonics
- Frame scaling
;
_oxdiff_exptl_absorpt_empirical_full_max 1.778
_oxdiff_exptl_absorpt_empirical_full_min 0.748

loop_
_space_group_symop_operation_xyz
'x, y, z'
'-x, -y, -z'

loop_
_atom_site_label
_atom_site_type_symbol
_atom_site_fract_x
_atom_site_fract_y
_atom_site_fract_z
_atom_site_U_iso_or_equiv
_atom_site_adp_type
_atom_site_occupancy
_atom_site_site_symmetry_order
_atom_site_calc_flag
_atom_site_refinement_flags_posn
_atom_site_refinement_flags_adp
_atom_site_refinement_flags_occupancy
_atom_site_disorder_assembly
_atom_site_disorder_group
Zn1 Zn 0.20567(4) 0.34586(3) 0.80957(2) 0.02074(12) Uani 1 1 d D . . . .
O22 O 0.0556(2) 0.23699(13) 0.86646(12) 0.0231(3) Uani 1 1 d . . . . .
O25 O 0.0404(2) 0.39624(13) 0.71070(11) 0.0219(3) Uani 1 1 d D . . . .
H25A H 0.081(4) 0.365(2) 0.6620(14) 0.033 Uiso 1 1 d DR . . . .
H25B H -0.073(2) 0.383(2) 0.7283(18) 0.033 Uiso 1 1 d DR . . . .
O46 O 0.6685(2) 0.35786(14) 0.75569(12) 0.0259(4) Uani 1 1 d . . . . .
O45 O 0.4188(2) 0.31487(14) 0.71655(12) 0.0273(4) Uani 1 1 d . . . . .
O21 O 0.0159(2) 0.12901(13) 0.99529(12) 0.0260(4) Uani 1 1 d . . . . .
O24 O 0.2143(3) -0.08941(14) 0.80303(13) 0.0310(4) Uani 1 1 d . . . . .
N26 N 0.8178(3) 0.74023(15) 0.40940(14) 0.0220(4) Uani 1 1 d . . . . .
O48 O 0.7313(3) 0.04769(14) 0.63300(14) 0.0396(5) Uani 1 1 d . . . . .
N11 N 0.1890(3) 0.48164(16) 0.85479(14) 0.0240(4) Uani 1 1 d . . . . .
N12 N 0.3305(3) 0.30885(16) 0.94166(14) 0.0229(4) Uani 1 1 d . . . . .
N37 N 0.6773(3) 0.49253(15) 0.57332(14) 0.0247(4) Uani 1 1 d . . . . .
N36 N 0.7289(3) 0.56614(15) 0.51837(14) 0.0234(4) Uani 1 1 d . . . . .
N13 N 0.4412(3) 0.23729(17) 0.97057(14) 0.0256(4) Uani 1 1 d . . . . .
C44 C 0.5864(3) 0.33240(17) 0.70154(16) 0.0199(4) Uani 1 1 d . . . . .
C20 C 0.1118(3) 0.16530(18) 0.92434(16) 0.0203(4) Uani 1 1 d . . . . .
C43 C 0.6890(3) 0.31651(17) 0.60573(15) 0.0191(4) Uani 1 1 d . . . . .
C38 C 0.7388(3) 0.39847(17) 0.54170(16) 0.0207(5) Uani 1 1 d . . . . .
C14 C 0.4589(3) 0.15129(19) 0.92714(16) 0.0236(5) Uani 1 1 d . . . . .
C42 C 0.7348(3) 0.22069(18) 0.58026(16) 0.0217(5) Uani 1 1 d . . . . .
C28 C 0.6651(3) 0.65806(18) 0.55406(17) 0.0222(5) Uani 1 1 d . . . . .
C40 C 0.8840(4) 0.29073(19) 0.42960(16) 0.0248(5) Uani 1 1 d . . . . .
H40 H 0.952086 0.281662 0.370045 0.030 Uiso 1 1 calc R . . . .
C19 C 0.3115(3) 0.11667(18) 0.90164(16) 0.0212(5) Uani 1 1 d . . . . .
C27 C 0.7165(3) 0.74638(18) 0.49565(16) 0.0216(5) Uani 1 1 d . . . . .
C7 C 0.2138(3) 0.5742(2) 0.97585(18) 0.0267(5) Uani 1 1 d . . . . .
C2 C 0.2336(3) 0.4838(2) 0.93804(17) 0.0245(5) Uani 1 1 d . . . . .
C17 C 0.5238(3) -0.02542(19) 0.85133(17) 0.0263(5) Uani 1 1 d . . . . .
H17 H 0.546372 -0.084758 0.823657 0.032 Uiso 1 1 calc R . . . .
C3 C 0.3043(3) 0.3933(2) 0.98798(17) 0.0242(5) Uani 1 1 d . . . . .
C32 C 0.6622(3) 0.83914(18) 0.53023(17) 0.0239(5) Uani 1 1 d . . . . .
C18 C 0.3469(3) 0.02700(18) 0.86358(16) 0.0225(5) Uani 1 1 d . . . . .
C23 C 0.1939(4) -0.01439(19) 0.83847(17) 0.0254(5) Uani 1 1 d . . . . .
H23 H 0.072548 0.020080 0.850951 0.030 Uiso 1 1 calc R . . . .
C41 C 0.8323(3) 0.20856(19) 0.49206(17) 0.0243(5) Uani 1 1 d . . . . .
H41 H 0.863422 0.143575 0.474711 0.029 Uiso 1 1 calc R . . . .
C8 C 0.1563(4) 0.6632(2) 0.92241(19) 0.0308(6) Uani 1 1 d . . . . .
H8 H 0.144969 0.725298 0.944700 0.037 Uiso 1 1 calc R . . . .
C39 C 0.8370(3) 0.38595(18) 0.45362(16) 0.0236(5) Uani 1 1 d . . . . .
H39 H 0.871176 0.442296 0.410550 0.028 Uiso 1 1 calc R . . . .
C15 C 0.6351(3) 0.0959(2) 0.91837(17) 0.0275(5) Uani 1 1 d . . . . .
H15 H 0.732133 0.118322 0.939223 0.033 Uiso 1 1 calc R . . . .
C4 C 0.3414(3) 0.3923(2) 1.07399(18) 0.0283(5) Uani 1 1 d . . . . .
H4 H 0.384198 0.331274 1.107886 0.034 Uiso 1 1 calc R . . . .
C6 C 0.2569(3) 0.5703(2) 1.06427(18) 0.0306(6) Uani 1 1 d . . . . .
H6 H 0.244342 0.630206 1.090416 0.037 Uiso 1 1 calc R . . . .
C35 C 0.8629(4) 0.8236(2) 0.35788(17) 0.0274(5) Uani 1 1 d . . . . .
H35 H 0.931998 0.819420 0.297615 0.033 Uiso 1 1 calc R . . . .
C16 C 0.6676(3) 0.0083(2) 0.87924(18) 0.0290(5) Uani 1 1 d . . . . .
H16 H 0.787733 -0.028263 0.871613 0.035 Uiso 1 1 calc R . . . .
C33 C 0.7165(4) 0.92606(19) 0.47186(18) 0.0277(5) Uani 1 1 d . . . . .
H33 H 0.683743 0.989380 0.492633 0.033 Uiso 1 1 calc R . . . .
C29 C 0.5631(4) 0.66363(19) 0.64129(18) 0.0279(5) Uani 1 1 d . . . . .
H29 H 0.528218 0.604310 0.679517 0.033 Uiso 1 1 calc R . . . .
C31 C 0.5586(4) 0.84162(19) 0.62024(18) 0.0276(5) Uani 1 1 d . . . . .
H31 H 0.522432 0.903671 0.643196 0.033 Uiso 1 1 calc R . . . .
C10 C 0.1316(4) 0.5670(2) 0.80740(18) 0.0278(5) Uani 1 1 d . . . . .
H10 H 0.098848 0.565322 0.749784 0.033 Uiso 1 1 calc R . . . .
C30 C 0.5102(4) 0.7559(2) 0.67434(18) 0.0293(5) Uani 1 1 d . . . . .
H30 H 0.440318 0.758552 0.734657 0.035 Uiso 1 1 calc R . . . .
C34 C 0.8154(4) 0.9188(2) 0.38618(18) 0.0304(6) Uani 1 1 d . . . . .
H34 H 0.852040 0.976707 0.346055 0.036 Uiso 1 1 calc R . . . .
C47 C 0.6895(4) 0.13248(19) 0.64827(18) 0.0285(5) Uani 1 1 d . . . . .
H47 H 0.623200 0.143435 0.707698 0.034 Uiso 1 1 calc R . . . .
C5 C 0.3159(4) 0.4821(2) 1.11198(18) 0.0313(6) Uani 1 1 d . . . . .
H5 H 0.340457 0.480858 1.171871 0.038 Uiso 1 1 calc R . . . .
C9 C 0.1167(4) 0.6598(2) 0.8379(2) 0.0312(6) Uani 1 1 d . . . . .
H9 H 0.079752 0.719561 0.800398 0.037 Uiso 1 1 calc R . . . .
O1 O -0.0801(8) 0.8592(4) 0.7260(4) 0.1181(14) Uiso 1 1 d . . . . .
H1A H 0.009618 0.890650 0.731639 0.177 Uiso 1 1 d G . . . .
H1B H -0.138730 0.900055 0.687678 0.177 Uiso 1 1 d G . . . .

loop_
_atom_site_aniso_label
_atom_site_aniso_U_11
_atom_site_aniso_U_22
_atom_site_aniso_U_33
_atom_site_aniso_U_23
_atom_site_aniso_U_13
_atom_site_aniso_U_12
Zn1 0.02031(19) 0.0246(2) 0.01787(19) -0.00510(13) -0.00132(13) -0.00514(14)
O22 0.0195(8) 0.0252(8) 0.0245(8) -0.0003(7) -0.0044(6) -0.0051(6)
O25 0.0216(8) 0.0261(9) 0.0183(8) -0.0053(6) -0.0019(6) -0.0041(7)
O46 0.0246(8) 0.0361(10) 0.0196(8) -0.0093(7) -0.0022(7) -0.0087(7)
O45 0.0190(8) 0.0398(10) 0.0249(9) -0.0121(7) 0.0005(7) -0.0077(7)
O21 0.0243(8) 0.0290(9) 0.0228(8) -0.0030(7) 0.0012(7) -0.0050(7)
O24 0.0369(10) 0.0289(10) 0.0277(9) -0.0063(7) -0.0034(8) -0.0065(8)
N26 0.0245(10) 0.0245(10) 0.0182(9) -0.0040(7) -0.0052(8) -0.0035(8)
O48 0.0618(14) 0.0227(9) 0.0331(10) -0.0058(8) -0.0002(10) -0.0112(9)
N11 0.0206(9) 0.0297(11) 0.0222(10) -0.0076(8) 0.0009(8) -0.0074(8)
N12 0.0197(9) 0.0295(11) 0.0197(10) -0.0041(8) 0.0005(8) -0.0084(8)
N37 0.0296(11) 0.0203(10) 0.0228(10) -0.0050(8) -0.0010(8) -0.0015(8)
N36 0.0280(10) 0.0206(10) 0.0212(10) -0.0040(8) -0.0011(8) -0.0048(8)
N13 0.0231(10) 0.0332(11) 0.0220(10) -0.0046(8) -0.0022(8) -0.0097(9)
C44 0.0211(11) 0.0193(11) 0.0189(11) -0.0035(8) -0.0015(9) -0.0030(8)
C20 0.0201(11) 0.0239(11) 0.0186(11) -0.0059(8) -0.0031(9) -0.0055(9)
C43 0.0179(10) 0.0236(11) 0.0174(10) -0.0054(8) -0.0046(8) -0.0031(8)
C38 0.0233(11) 0.0206(11) 0.0185(11) -0.0054(8) -0.0034(9) -0.0017(9)
C14 0.0232(11) 0.0274(12) 0.0201(11) -0.0014(9) -0.0028(9) -0.0064(9)
C42 0.0247(11) 0.0210(11) 0.0207(11) -0.0038(9) -0.0045(9) -0.0051(9)
C28 0.0217(11) 0.0230(12) 0.0228(11) -0.0071(9) -0.0037(9) -0.0020(9)
C40 0.0297(12) 0.0278(12) 0.0171(11) -0.0080(9) -0.0026(9) -0.0013(10)
C19 0.0207(11) 0.0241(11) 0.0180(10) 0.0002(9) -0.0035(8) -0.0034(9)
C27 0.0224(11) 0.0222(11) 0.0214(11) -0.0051(9) -0.0055(9) -0.0020(9)
C7 0.0172(11) 0.0360(14) 0.0285(13) -0.0138(10) 0.0033(9) -0.0084(10)
C2 0.0176(10) 0.0355(13) 0.0227(12) -0.0113(10) 0.0020(9) -0.0102(9)
C17 0.0267(12) 0.0256(12) 0.0233(12) -0.0008(9) -0.0010(10) -0.0002(10)
C3 0.0194(11) 0.0346(13) 0.0209(11) -0.0109(10) 0.0019(9) -0.0106(10)
C32 0.0259(12) 0.0221(11) 0.0254(12) -0.0061(9) -0.0064(9) -0.0028(9)
C18 0.0236(11) 0.0236(11) 0.0188(11) 0.0001(9) -0.0027(9) -0.0030(9)
C23 0.0266(12) 0.0276(12) 0.0209(11) -0.0019(9) -0.0018(9) -0.0048(10)
C41 0.0278(12) 0.0248(12) 0.0219(11) -0.0085(9) -0.0045(9) -0.0027(9)
C8 0.0238(12) 0.0340(14) 0.0359(14) -0.0172(11) 0.0027(10) -0.0054(10)
C39 0.0284(12) 0.0236(12) 0.0182(11) -0.0017(9) -0.0037(9) -0.0032(9)
C15 0.0208(11) 0.0351(14) 0.0264(12) 0.0006(10) -0.0059(10) -0.0059(10)
C4 0.0231(12) 0.0405(15) 0.0235(12) -0.0082(10) -0.0019(10) -0.0096(11)
C6 0.0221(12) 0.0454(16) 0.0281(13) -0.0206(11) 0.0044(10) -0.0112(11)
C35 0.0333(13) 0.0287(13) 0.0211(12) -0.0038(10) -0.0060(10) -0.0046(10)
C16 0.0215(11) 0.0313(13) 0.0304(13) 0.0017(10) -0.0040(10) 0.0016(10)
C33 0.0345(13) 0.0222(12) 0.0281(13) -0.0053(10) -0.0096(10) -0.0017(10)
C29 0.0314(13) 0.0261(13) 0.0253(12) -0.0050(10) 0.0010(10) -0.0082(10)
C31 0.0296(13) 0.0250(12) 0.0293(13) -0.0106(10) -0.0032(10) -0.0024(10)
C10 0.0281(12) 0.0294(13) 0.0273(13) -0.0082(10) -0.0038(10) -0.0042(10)
C30 0.0327(13) 0.0297(13) 0.0249(12) -0.0111(10) 0.0026(10) -0.0044(10)
C34 0.0415(15) 0.0229(12) 0.0270(13) 0.0004(10) -0.0079(11) -0.0068(11)
C47 0.0359(14) 0.0245(12) 0.0249(12) -0.0050(10) -0.0011(10) -0.0076(10)
C5 0.0251(12) 0.0488(17) 0.0243(12) -0.0167(11) 0.0001(10) -0.0114(11)
C9 0.0307(13) 0.0273(13) 0.0353(14) -0.0079(11) -0.0025(11) -0.0035(10)

loop_
_atom_type_symbol
_atom_type_description
_atom_type_scat_dispersion_real
_atom_type_scat_dispersion_imag
_atom_type_scat_source
C C 0.0137 0.0067 'International Tables Vol C Tables 4.2.6.8 and 6.1.1.4'
H H 0.0000 0.0000 'International Tables Vol C Tables 4.2.6.8 and 6.1.1.4'
N N 0.0241 0.0134 'International Tables Vol C Tables 4.2.6.8 and 6.1.1.4'
O O 0.0389 0.0241 'International Tables Vol C Tables 4.2.6.8 and 6.1.1.4'
Zn Zn -2.7473 0.5279 'International Tables Vol C Tables 4.2.6.8 and 6.1.1.4'

loop_
_geom_angle_atom_site_label_1
_geom_angle_atom_site_label_2
_geom_angle_atom_site_label_3
_geom_angle
_geom_angle_site_symmetry_1
_geom_angle_site_symmetry_3
_geom_angle_publ_flag
O22 Zn1 O25 92.48(7) . . ?
O22 Zn1 N11 126.54(8) . . ?
O22 Zn1 N12 84.47(7) . . ?
O25 Zn1 N12 166.30(7) . . ?
O45 Zn1 O22 117.02(8) . . ?
O45 Zn1 O25 91.51(7) . . ?
O45 Zn1 N11 115.40(8) . . ?
O45 Zn1 N12 101.79(7) . . ?
N11 Zn1 O25 95.94(8) . . ?
N11 Zn1 N12 75.48(8) . . ?
C20 O22 Zn1 121.86(15) . . ?
C44 O45 Zn1 133.61(16) . . ?
C35 N26 C27 117.9(2) . . ?
C2 N11 Zn1 118.93(18) . . ?
C10 N11 Zn1 122.66(17) . . ?
C10 N11 C2 118.4(2) . . ?
N13 N12 Zn1 132.87(17) . . ?
N13 N12 C3 114.8(2) . . ?
C3 N12 Zn1 110.88(16) . . ?
N36 N37 C38 115.1(2) . . ?
N37 N36 C28 112.64(19) . . ?
N12 N13 C14 114.4(2) . . ?
O46 C44 O45 127.2(2) . . ?
O46 C44 C43 119.7(2) . . ?
O45 C44 C43 113.1(2) . . ?
O22 C20 C19 117.8(2) . . ?
O21 C20 O22 125.3(2) . . ?
O21 C20 C19 116.8(2) . . ?
C38 C43 C44 119.6(2) . . ?
C38 C43 C42 119.2(2) . . ?
C42 C43 C44 121.2(2) . . ?
C43 C38 N37 114.5(2) . . ?
C43 C38 C39 120.9(2) . . ?
C39 C38 N37 124.6(2) . . ?
C19 C14 N13 124.1(2) . . ?
C19 C14 C15 120.8(2) . . ?
C15 C14 N13 114.8(2) . . ?
C43 C42 C47 120.0(2) . . ?
C41 C42 C43 119.7(2) . . ?
C41 C42 C47 120.2(2) . . ?
C27 C28 N36 116.6(2) . . ?
C29 C28 N36 123.2(2) . . ?
C29 C28 C27 120.2(2) . . ?
C39 C40 C41 120.3(2) . . ?
C14 C19 C20 122.4(2) . . ?
C14 C19 C18 118.1(2) . . ?
C18 C19 C20 119.1(2) . . ?
N26 C27 C28 119.9(2) . . ?
N26 C27 C32 121.9(2) . . ?
C32 C27 C28 118.2(2) . . ?
C8 C7 C2 117.9(2) . . ?
C8 C7 C6 123.4(2) . . ?
C6 C7 C2 118.7(3) . . ?
N11 C2 C7 121.8(2) . . ?
N11 C2 C3 119.2(2) . . ?
C7 C2 C3 119.0(2) . . ?
C16 C17 C18 120.5(2) . . ?
N12 C3 C2 114.6(2) . . ?
C4 C3 N12 124.9(2) . . ?
C4 C3 C2 120.5(2) . . ?
C33 C32 C27 117.6(2) . . ?
C33 C32 C31 122.6(2) . . ?
C31 C32 C27 119.8(2) . . ?
C19 C18 C23 120.0(2) . . ?
C17 C18 C19 120.8(2) . . ?
C17 C18 C23 119.1(2) . . ?
O24 C23 C18 123.9(2) . . ?
C40 C41 C42 120.4(2) . . ?
C9 C8 C7 119.5(2) . . ?
C40 C39 C38 119.4(2) . . ?
C16 C15 C14 120.0(2) . . ?
C3 C4 C5 119.8(3) . . ?
C5 C6 C7 120.8(2) . . ?
N26 C35 C34 124.3(2) . . ?
C17 C16 C15 119.7(2) . . ?
C34 C33 C32 119.8(2) . . ?
C28 C29 C30 120.8(2) . . ?
C30 C31 C32 120.6(2) . . ?
N11 C10 C9 123.4(2) . . ?
C31 C30 C29 120.3(2) . . ?
C33 C34 C35 118.6(2) . . ?
O48 C47 C42 124.0(2) . . ?
C6 C5 C4 121.0(2) . . ?
C8 C9 C10 119.0(3) . . ?

loop_
_geom_bond_atom_site_label_1
_geom_bond_atom_site_label_2
_geom_bond_distance
_geom_bond_site_symmetry_2
_geom_bond_publ_flag
Zn1 O22 1.9689(17) . ?
Zn1 O25 2.0824(17) . ?
Zn1 O45 1.9292(17) . ?
Zn1 N11 2.060(2) . ?
Zn1 N12 2.308(2) . ?
O22 C20 1.278(3) . ?
O46 C44 1.231(3) . ?
O45 C44 1.271(3) . ?
O21 C20 1.228(3) . ?
O24 C23 1.209(3) . ?
N26 C27 1.366(3) . ?
N26 C35 1.314(3) . ?
O48 C47 1.202(3) . ?
N11 C2 1.363(3) . ?
N11 C10 1.323(3) . ?
N12 N13 1.259(3) . ?
N12 C3 1.415(3) . ?
N37 N36 1.246(3) . ?
N37 C38 1.424(3) . ?
N36 C28 1.426(3) . ?
N13 C14 1.414(3) . ?
C44 C43 1.517(3) . ?
C20 C19 1.526(3) . ?
C43 C38 1.392(3) . ?
C43 C42 1.400(3) . ?
C38 C39 1.397(3) . ?
C14 C19 1.399(3) . ?
C14 C15 1.402(3) . ?
C42 C41 1.396(3) . ?
C42 C47 1.478(3) . ?
C28 C27 1.423(3) . ?
C28 C29 1.379(3) . ?
C40 C41 1.386(4) . ?
C40 C39 1.385(3) . ?
C19 C18 1.405(3) . ?
C27 C32 1.422(3) . ?
C7 C2 1.420(3) . ?
C7 C8 1.403(4) . ?
C7 C6 1.419(4) . ?
C2 C3 1.424(4) . ?
C17 C18 1.392(3) . ?
C17 C16 1.387(4) . ?
C3 C4 1.372(4) . ?
C32 C33 1.413(4) . ?
C32 C31 1.414(4) . ?
C18 C23 1.481(3) . ?
C8 C9 1.369(4) . ?
C15 C16 1.388(4) . ?
C4 C5 1.410(4) . ?
C6 C5 1.358(4) . ?
C35 C34 1.410(4) . ?
C33 C34 1.355(4) . ?
C29 C30 1.405(3) . ?
C31 C30 1.361(4) . ?
C10 C9 1.401(4) . ?
